data_1573681
loop_
_publ_author_name
'Artis, Rylan'
'Callaway, Waylan'
'Heyward, Elizabeth'
'Reyes, Naomi'
'Roberts, Gavin'
'Van Ostenbridge, Kaitlyn'
'Padgett, Clifford W.'
'Lynch, Will E.'

_journal_coeditor_code EJ2011
_journal_paper_doi 10.1107/S2056989025000118
_journal_year 2025
_chemical_formula_iupac 'C18 H15 S +, I3 -'
_chemical_formula_moiety 'C18 H15 S +, I3 -'
_chemical_formula_sum 'C18 H15 I3 S'
_chemical_formula_weight 644.06
_chemical_name_systematic
;
Triphenylsulfonium triiodide
;
_space_group_crystal_system monoclinic
_space_group_IT_number 14
_space_group_name_Hall '-P 2yn'
_space_group_name_H-M_alt 'P 1 21/n 1'
_atom_sites_solution_hydrogens geom
_audit_creation_method
;
Olex2 1.5
(compiled 2024.02.16 svn.r378c4104 for OlexSys, GUI svn.r6928)
;
_cell_angle_alpha 90
_cell_angle_beta 92.3740(10)
_cell_angle_gamma 90
_cell_formula_units_Z 4
_cell_length_a 12.89710(10)
_cell_length_b 11.94140(10)
_cell_length_c 13.07180(10)
_cell_measurement_reflns_used 11125
_cell_measurement_temperature 298.7(3)
_cell_measurement_theta_max 67.9040
_cell_measurement_theta_min 3.4090
_cell_volume 2011.45(3)
_computing_cell_refinement
;
CrysAlisPro 1.171.42.84a (Rigaku OD, 2023)
;
_computing_data_collection
;
CrysAlisPro 1.171.42.84a (Rigaku OD, 2023)
;
_computing_data_reduction
;
CrysAlisPro 1.171.42.84a (Rigaku OD, 2023)
;
_computing_molecular_graphics
;
Olex2 1.5 (Dolomanov <i>et al.</i>,  2009)
;
_computing_publication_material
;
Olex2 1.5 (Dolomanov <i>et al.</i>,  2009)
;
_computing_structure_refinement
;
<i>SHELXL2018/3</i> (Sheldrick, 2015b)
;
_computing_structure_solution
;
<i>SHELXT2018/2</i> (Sheldrick, 2015a)
;
_diffrn_ambient_temperature 299.15
_diffrn_detector_area_resol_mean 10.0000
_diffrn_measured_fraction_theta_full 0.999
_diffrn_measured_fraction_theta_max 0.994
_diffrn_measurement_device 'four-circle diffractometer'
_diffrn_measurement_device_type 'XtaLAB Synergy, Single source at home/near, HyPix3000'
_diffrn_measurement_method '\w scans'
_diffrn_radiation_type CuK\a
_diffrn_radiation_wavelength 1.54184
_diffrn_reflns_av_R_equivalents 0.0458
_diffrn_reflns_av_unetI/netI 0.0327
_diffrn_reflns_limit_h_max 15
_diffrn_reflns_limit_h_min -12
_diffrn_reflns_limit_k_max 14
_diffrn_reflns_limit_k_min -14
_diffrn_reflns_limit_l_max 15
_diffrn_reflns_limit_l_min -15
_diffrn_reflns_number 20556
_diffrn_reflns_theta_full 67.684
_diffrn_reflns_theta_max 68.386
_diffrn_reflns_theta_min 4.720
_exptl_absorpt_coefficient_mu 37.525
_exptl_absorpt_correction_T_max 1.00000
_exptl_absorpt_correction_T_min 0.52632
_exptl_absorpt_correction_type multi-scan
_exptl_absorpt_process_details
;
(CrysAlisPro; Rigaku OD, 2023)
;
_exptl_crystal_colour 'clear dark red'
_exptl_crystal_density_diffrn 2.127
_exptl_crystal_description irregular
_exptl_crystal_F_000 1192
_exptl_crystal_size_max 0.141
_exptl_crystal_size_mid 0.101
_exptl_crystal_size_min 0.096
_refine_diff_density_max 0.871
_refine_diff_density_min -0.900
_refine_ls_extinction_coef 0.00048(3)
_refine_ls_extinction_expression Fc^*^=kFc[1+0.001xFc^2^\l^3^/sin(2\q)]^-1/4^
_refine_ls_extinction_method
;
<i>SHELXL2018/3</i> (Sheldrick 2015a)
;
_refine_ls_goodness_of_fit_ref 1.055
_refine_ls_hydrogen_treatment refU
_refine_ls_matrix_type full
_refine_ls_number_parameters 215
_refine_ls_number_reflns 3681
_refine_ls_number_restraints 0
_refine_ls_restrained_S_all 1.055
_refine_ls_R_factor_all 0.0374
_refine_ls_R_factor_gt 0.0306
_refine_ls_shift/su_max 0.001
_refine_ls_shift/su_mean 0.000
_refine_ls_structure_factor_coef Fsqd
_refine_ls_weighting_details 'w=1/[\s^2^(Fo^2^)+(0.0394P)^2^] where P=(Fo^2^+2Fc^2^)/3'
_refine_ls_weighting_scheme calc
_refine_ls_wR_factor_gt 0.0733
_refine_ls_wR_factor_ref 0.0771
_reflns_number_gt 3113
_reflns_number_total 3681
_reflns_threshold_expression 'I > 2\s(I)'
_cod_data_source_file ej2011.cif
_cod_data_source_block I
_cod_database_code 1573681
_shelx_space_group_comment
;
The symmetry employed for this shelxl refinement is uniquely defined
by the following loop, which should always be used as a source of
symmetry information in preference to the above space-group names.
They are only intended as comments.
;
_shelx_estimated_absorpt_t_min 0.076
_shelx_estimated_absorpt_t_max 0.123

loop_
_space_group_symop_operation_xyz
'x, y, z'
'-x+1/2, y+1/2, -z+1/2'
'-x, -y, -z'
'x-1/2, -y-1/2, z-1/2'

loop_
_atom_site_type_symbol
_atom_site_label
_atom_site_fract_x
_atom_site_fract_y
_atom_site_fract_z
_atom_site_U_iso_or_equiv
_atom_site_adp_type
_atom_site_calc_flag
_atom_site_occupancy
_atom_site_disorder_assembly
_atom_site_disorder_group
I I1 0.09982(3) 0.36091(3) 0.51008(3) 0.05011(13) Uani d 1 . .
I I2 0.20170(2) 0.52246(3) 0.37435(2) 0.03829(11) Uani d 1 . .
I I3 0.30159(3) 0.68180(3) 0.24418(3) 0.05604(13) Uani d 1 . .
C C1 0.1721(3) 0.8058(4) 0.5915(3) 0.0330(10) Uani d 1 . .
S S1 0.18974(8) 0.66386(9) 0.63434(8) 0.0331(3) Uani d 1 . .
C C2 0.2181(4) 0.8315(4) 0.5016(4) 0.0536(14) Uani d 1 . .
H H2 0.256556 0.778143 0.467919 0.051(15) Uiso calc 1 . .
C C3 0.2061(5) 0.9377(5) 0.4624(4) 0.0636(16) Uani d 1 . .
H H3 0.236932 0.956765 0.401684 0.11(2) Uiso calc 1 . .
C C4 0.1490(4) 1.0153(5) 0.5125(4) 0.0596(15) Uani d 1 . .
H H4 0.142610 1.087524 0.486313 0.08(2) Uiso calc 1 . .
C C5 0.1013(5) 0.9884(5) 0.6001(4) 0.0625(16) Uani d 1 . .
H H5 0.062379 1.041862 0.633138 0.10(2) Uiso calc 1 . .
C C6 0.1108(4) 0.8803(4) 0.6404(4) 0.0507(13) Uani d 1 . .
H H6 0.076556 0.859810 0.698763 0.067(18) Uiso calc 1 . .
C C7 0.1347(3) 0.6560(4) 0.7566(3) 0.0339(10) Uani d 1 . .
C C8 0.0491(4) 0.5874(4) 0.7611(4) 0.0460(12) Uani d 1 . .
H H8 0.025085 0.547618 0.703665 0.053(15) Uiso calc 1 . .
C C9 0.0000(4) 0.5789(6) 0.8517(4) 0.0659(17) Uani d 1 . .
H H9 -0.058230 0.533426 0.855703 0.09(2) Uiso calc 1 . .
C C10 0.0359(4) 0.6372(5) 0.9367(4) 0.0612(16) Uani d 1 . .
H H10 0.001564 0.631718 0.997675 0.060(16) Uiso calc 1 . .
C C11 0.1219(5) 0.7029(5) 0.9316(4) 0.0631(16) Uani d 1 . .
H H11 0.146671 0.740858 0.989704 0.08(2) Uiso calc 1 . .
C C12 0.1727(4) 0.7138(5) 0.8415(4) 0.0544(14) Uani d 1 . .
H H12 0.231195 0.758964 0.837948 0.062(17) Uiso calc 1 . .
C C13 0.3272(3) 0.6571(4) 0.6570(3) 0.0354(10) Uani d 1 . .
C C14 0.3736(4) 0.5581(4) 0.6286(3) 0.0449(12) Uani d 1 . .
H H14 0.334363 0.499431 0.600619 0.038(13) Uiso calc 1 . .
C C15 0.4801(4) 0.5488(5) 0.6430(4) 0.0601(15) Uani d 1 . .
H H15 0.513174 0.483109 0.624400 0.064(17) Uiso calc 1 . .
C C16 0.5375(4) 0.6359(5) 0.6848(4) 0.0588(15) Uani d 1 . .
H H16 0.609032 0.628456 0.694308 0.055(15) Uiso calc 1 . .
C C17 0.4908(4) 0.7326(5) 0.7122(4) 0.0579(15) Uani d 1 . .
H H17 0.530404 0.790689 0.740656 0.11(3) Uiso calc 1 . .
C C18 0.3845(4) 0.7453(5) 0.6979(4) 0.0454(12) Uani d 1 . .
H H18 0.352311 0.811907 0.715467 0.068(18) Uiso calc 1 . .

loop_
_atom_site_aniso_label
_atom_site_aniso_U_11
_atom_site_aniso_U_22
_atom_site_aniso_U_33
_atom_site_aniso_U_12
_atom_site_aniso_U_13
_atom_site_aniso_U_23
I1 0.0606(2) 0.0358(2) 0.0538(2) 0.00876(15) 0.00196(16) 0.01070(15)
I2 0.03714(18) 0.0402(2) 0.03720(17) 0.00547(13) -0.00240(13) -0.00876(13)
I3 0.0636(2) 0.0514(2) 0.0543(2) -0.00218(17) 0.01768(17) -0.00135(16)
C1 0.036(2) 0.032(2) 0.031(2) -0.001(2) -0.0007(19) -0.0008(19)
S1 0.0375(6) 0.0304(6) 0.0314(5) -0.0027(5) 0.0016(5) -0.0037(4)
C2 0.071(4) 0.042(3) 0.050(3) 0.009(3) 0.025(3) 0.003(3)
C3 0.091(4) 0.050(4) 0.051(3) 0.006(3) 0.022(3) 0.010(3)
C4 0.080(4) 0.038(3) 0.061(3) 0.005(3) -0.001(3) 0.009(3)
C5 0.090(4) 0.047(3) 0.051(3) 0.031(3) 0.010(3) -0.001(3)
C6 0.061(3) 0.053(3) 0.039(3) 0.007(3) 0.011(3) 0.003(2)
C7 0.031(2) 0.037(3) 0.033(2) -0.001(2) -0.0011(18) 0.003(2)
C8 0.043(3) 0.052(3) 0.043(3) -0.014(3) -0.004(2) 0.005(2)
C9 0.052(3) 0.092(5) 0.054(3) -0.022(3) 0.010(3) 0.020(3)
C10 0.062(4) 0.085(5) 0.038(3) -0.001(3) 0.016(3) 0.015(3)
C11 0.075(4) 0.079(4) 0.037(3) -0.009(4) 0.008(3) -0.008(3)
C12 0.057(3) 0.069(4) 0.037(3) -0.022(3) 0.006(2) -0.006(3)
C13 0.039(3) 0.037(3) 0.030(2) 0.002(2) 0.0037(19) 0.001(2)
C14 0.054(3) 0.041(3) 0.040(3) 0.006(3) 0.000(2) 0.000(2)
C15 0.062(4) 0.062(4) 0.057(3) 0.025(3) 0.011(3) 0.002(3)
C16 0.037(3) 0.082(5) 0.059(3) 0.005(3) 0.009(3) 0.012(3)
C17 0.037(3) 0.065(4) 0.072(4) -0.004(3) 0.009(3) 0.000(3)
C18 0.044(3) 0.046(3) 0.047(3) -0.002(3) 0.006(2) -0.008(2)

loop_
_atom_type_symbol
_atom_type_description
_atom_type_scat_dispersion_real
_atom_type_scat_dispersion_imag
_atom_type_scat_source
C C 0.0181 0.0091 'International Tables Vol C Tables 4.2.6.8 and 6.1.1.4'
H H 0.0000 0.0000 'International Tables Vol C Tables 4.2.6.8 and 6.1.1.4'
I I -0.3257 6.8362 'International Tables Vol C Tables 4.2.6.8 and 6.1.1.4'
S S 0.3331 0.5567 'International Tables Vol C Tables 4.2.6.8 and 6.1.1.4'

loop_
_geom_angle_atom_site_label_1
_geom_angle_atom_site_label_2
_geom_angle_atom_site_label_3
_geom_angle_site_symmetry_1
_geom_angle_site_symmetry_3
_geom_angle
_geom_angle_publ_flag
I3 I2 I1 . . 179.284(14) ?
C2 C1 S1 . . 115.1(4) ?
C6 C1 S1 . . 122.5(4) ?
C6 C1 C2 . . 122.2(5) ?
C7 S1 C1 . . 106.3(2) ?
C7 S1 C13 . . 106.2(2) ?
C13 S1 C1 . . 101.9(2) ?
C1 C2 H2 . . 120.6 ?
C1 C2 C3 . . 118.7(5) ?
C3 C2 H2 . . 120.6 ?
C2 C3 H3 . . 120.0 ?
C4 C3 C2 . . 120.0(5) ?
C4 C3 H3 . . 120.0 ?
C3 C4 H4 . . 119.5 ?
C5 C4 C3 . . 120.9(5) ?
C5 C4 H4 . . 119.5 ?
C4 C5 H5 . . 120.0 ?
C4 C5 C6 . . 120.0(5) ?
C6 C5 H5 . . 120.0 ?
C1 C6 C5 . . 117.9(5) ?
C1 C6 H6 . . 121.0 ?
C5 C6 H6 . . 121.0 ?
C8 C7 S1 . . 114.9(3) ?
C8 C7 C12 . . 121.4(4) ?
C12 C7 S1 . . 123.7(4) ?
C7 C8 H8 . . 120.6 ?
C9 C8 C7 . . 118.7(5) ?
C9 C8 H8 . . 120.6 ?
C8 C9 H9 . . 119.7 ?
C8 C9 C10 . . 120.6(5) ?
C10 C9 H9 . . 119.7 ?
C9 C10 H10 . . 120.0 ?
C11 C10 C9 . . 119.9(5) ?
C11 C10 H10 . . 120.0 ?
C10 C11 H11 . . 119.5 ?
C10 C11 C12 . . 120.9(5) ?
C12 C11 H11 . . 119.5 ?
C7 C12 H12 . . 120.8 ?
C11 C12 C7 . . 118.3(5) ?
C11 C12 H12 . . 120.8 ?
C14 C13 S1 . . 115.6(4) ?
C18 C13 S1 . . 122.7(4) ?
C18 C13 C14 . . 121.7(5) ?
C13 C14 H14 . . 121.0 ?
C15 C14 C13 . . 118.1(5) ?
C15 C14 H14 . . 121.0 ?
C14 C15 H15 . . 119.7 ?
C16 C15 C14 . . 120.5(5) ?
C16 C15 H15 . . 119.7 ?
C15 C16 H16 . . 119.7 ?
C17 C16 C15 . . 120.7(5) ?
C17 C16 H16 . . 119.7 ?
C16 C17 H17 . . 119.8 ?
C16 C17 C18 . . 120.4(6) ?
C18 C17 H17 . . 119.8 ?
C13 C18 C17 . . 118.6(5) ?
C13 C18 H18 . . 120.7 ?
C17 C18 H18 . . 120.7 ?

loop_
_geom_bond_atom_site_label_1
_geom_bond_atom_site_label_2
_geom_bond_site_symmetry_2
_geom_bond_distance
_geom_bond_publ_flag
I1 I2 . 2.9646(4) ?
I2 I3 . 2.8909(4) ?
C1 S1 . 1.797(4) ?
C1 C2 . 1.373(6) ?
C1 C6 . 1.366(6) ?
S1 C7 . 1.777(5) ?
S1 C13 . 1.787(5) ?
C2 H2 . 0.9300 ?
C2 C3 . 1.373(7) ?
C3 H3 . 0.9300 ?
C3 C4 . 1.369(7) ?
C4 H4 . 0.9300 ?
C4 C5 . 1.361(7) ?
C5 H5 . 0.9300 ?
C5 C6 . 1.397(7) ?
C6 H6 . 0.9300 ?
C7 C8 . 1.378(6) ?
C7 C12 . 1.380(6) ?
C8 H8 . 0.9300 ?
C8 C9 . 1.370(7) ?
C9 H9 . 0.9300 ?
C9 C10 . 1.376(7) ?
C10 H10 . 0.9300 ?
C10 C11 . 1.362(8) ?
C11 H11 . 0.9300 ?
C11 C12 . 1.378(7) ?
C12 H12 . 0.9300 ?
C13 C14 . 1.383(6) ?
C13 C18 . 1.382(6) ?
C14 H14 . 0.9300 ?
C14 C15 . 1.383(7) ?
C15 H15 . 0.9300 ?
C15 C16 . 1.377(8) ?
C16 H16 . 0.9300 ?
C16 C17 . 1.358(8) ?
C17 H17 . 0.9300 ?
C17 C18 . 1.384(7) ?
C18 H18 . 0.9300 ?

loop_
_geom_torsion_atom_site_label_1
_geom_torsion_atom_site_label_2
_geom_torsion_atom_site_label_3
_geom_torsion_atom_site_label_4
_geom_torsion_site_symmetry_1
_geom_torsion_site_symmetry_2
_geom_torsion_site_symmetry_3
_geom_torsion_site_symmetry_4
_geom_torsion
_geom_torsion_publ_flag
C1 S1 C7 C8 . . . . 114.8(4) ?
C1 S1 C7 C12 . . . . -64.8(5) ?
C1 S1 C13 C14 . . . . -140.9(3) ?
C1 S1 C13 C18 . . . . 37.6(4) ?
C1 C2 C3 C4 . . . . -0.3(9) ?
S1 C1 C2 C3 . . . . 178.5(5) ?
S1 C1 C6 C5 . . . . -179.2(4) ?
S1 C7 C8 C9 . . . . -178.1(4) ?
S1 C7 C12 C11 . . . . 178.5(4) ?
S1 C13 C14 C15 . . . . 179.1(4) ?
S1 C13 C18 C17 . . . . -179.6(4) ?
C2 C1 S1 C7 . . . . 174.4(4) ?
C2 C1 S1 C13 . . . . 63.4(4) ?
C2 C1 C6 C5 . . . . -4.4(8) ?
C2 C3 C4 C5 . . . . -1.5(9) ?
C3 C4 C5 C6 . . . . 0.4(9) ?
C4 C5 C6 C1 . . . . 2.5(9) ?
C6 C1 S1 C7 . . . . -10.4(4) ?
C6 C1 S1 C13 . . . . -121.4(4) ?
C6 C1 C2 C3 . . . . 3.3(8) ?
C7 S1 C13 C14 . . . . 108.1(4) ?
C7 S1 C13 C18 . . . . -73.4(4) ?
C7 C8 C9 C10 . . . . -0.5(9) ?
C8 C7 C12 C11 . . . . -1.0(8) ?
C8 C9 C10 C11 . . . . -0.8(10) ?
C9 C10 C11 C12 . . . . 1.3(10) ?
C10 C11 C12 C7 . . . . -0.4(9) ?
C12 C7 C8 C9 . . . . 1.4(8) ?
C13 S1 C7 C8 . . . . -137.3(4) ?
C13 S1 C7 C12 . . . . 43.2(5) ?
C13 C14 C15 C16 . . . . 0.2(8) ?
C14 C13 C18 C17 . . . . -1.2(7) ?
C14 C15 C16 C17 . . . . -0.2(9) ?
C15 C16 C17 C18 . . . . -0.4(9) ?
C16 C17 C18 C13 . . . . 1.1(8) ?
C18 C13 C14 C15 . . . . 0.6(7) ?
